data_4316801
loop_
_publ_author_name
'Marc A. Little'
'Malcolm A. Halcrow'
'Lindsay P. Harding'
'Michaele J. Hardie'

_publ_section_title
;
 Ag(I) Organometallic Coordination Polymers and Capsule with Tris-Allyl
 Cyclotriveratrylene Derivatives
;
_journal_name_full 'Inorganic Chemistry'
_journal_page_first 9486
_journal_page_last 9496
_journal_paper_doi 10.1021/ic101211n
_journal_volume 49
_journal_year 2010
_chemical_formula_sum 'C264 H315 Ag9 F54 O61.5 Sb9'
_chemical_formula_weight 7564.74
_chemical_name_systematic
; 
 trisaquohepta{tris(allyl)cyclotriguaiacylene}nonasilver(I) -
 hexafluoroantimonate tris(allyl)cyclotriguaiacylene clathrate
;
_space_group_IT_number 228
_symmetry_cell_setting cubic
_symmetry_space_group_name_Hall '-F 4ud 2vw 3'
_symmetry_space_group_name_H-M 'F d -3 c :2'
_atom_sites_solution_hydrogens geom
_atom_sites_solution_primary direct
_atom_sites_solution_secondary difmap
_audit_creation_method SHELXL-97
_cell_angle_alpha 90.00
_cell_angle_beta 90.00
_cell_angle_gamma 90.00
_cell_formula_units_Z 64
_cell_length_a 83.135(2)
_cell_length_b 83.135(2)
_cell_length_c 83.135(2)
_cell_measurement_temperature 150(2)
_cell_volume 574582(2)
_computing_cell_refinement 'Bruker SMART'
_computing_data_collection 'Bruker SMART'
_computing_data_reduction 'Bruker SAINT'
_computing_molecular_graphics 'XSeed (Barbour, 2001)'
_computing_publication_material 'Bruker SHELXTL'
_computing_structure_refinement 'SHELXL-97 (Sheldrick, 1997)'
_computing_structure_solution 'SHELXS-97 (Sheldrick, 1990)'
_diffrn_ambient_temperature 150(2)
_diffrn_measured_fraction_theta_full 0.988
_diffrn_measured_fraction_theta_max 0.988
_diffrn_measurement_device_type 'Bruker X8 CCD area detector'
_diffrn_measurement_method 'phi and omega scans'
_diffrn_radiation_monochromator graphite
_diffrn_radiation_source 'fine-focus sealed tube'
_diffrn_radiation_type MoK\a
_diffrn_radiation_wavelength 0.71073
_diffrn_reflns_av_R_equivalents 0.0763
_diffrn_reflns_av_sigmaI/netI 0.0511
_diffrn_reflns_limit_h_max 80
_diffrn_reflns_limit_h_min -46
_diffrn_reflns_limit_k_max 58
_diffrn_reflns_limit_k_min -67
_diffrn_reflns_limit_l_max 83
_diffrn_reflns_limit_l_min -75
_diffrn_reflns_number 102663
_diffrn_reflns_theta_full 20.93
_diffrn_reflns_theta_max 20.93
_diffrn_reflns_theta_min 1.83
_exptl_absorpt_coefficient_mu 1.230
_exptl_absorpt_correction_T_max 0.6389
_exptl_absorpt_correction_T_min 0.6389
_exptl_absorpt_correction_type multi-scan
_exptl_absorpt_process_details SADABS
_exptl_crystal_colour colourless
_exptl_crystal_density_diffrn 1.399
_exptl_crystal_density_method 'not measured'
_exptl_crystal_description cube
_exptl_crystal_F_000 240576
_exptl_crystal_size_max 0.40
_exptl_crystal_size_mid 0.40
_exptl_crystal_size_min 0.40
_refine_diff_density_max 2.450
_refine_diff_density_min -1.649
_refine_diff_density_rms 0.246
_refine_ls_extinction_method none
_refine_ls_goodness_of_fit_ref 2.437
_refine_ls_hydrogen_treatment noref
_refine_ls_matrix_type full
_refine_ls_number_parameters 1034
_refine_ls_number_reflns 12621
_refine_ls_number_restraints 28
_refine_ls_restrained_S_all 2.438
_refine_ls_R_factor_all 0.1877
_refine_ls_R_factor_gt 0.1240
_refine_ls_shift/su_max 0.505
_refine_ls_shift/su_mean 0.030
_refine_ls_structure_factor_coef Fsqd
_refine_ls_weighting_details 'calc w=1/[\s^2^(Fo^2^)+(0.1000P)^2^+0.0000P] where P=(Fo^2^+2Fc^2^)/3'
_refine_ls_weighting_scheme calc
_refine_ls_wR_factor_gt 0.3436
_refine_ls_wR_factor_ref 0.3817
_reflns_number_gt 7597
_reflns_number_total 12621
_reflns_threshold_expression >2sigma(I)
_cod_data_source_file ic101211n_si_002_1.cif
_cod_data_source_block complex2
_cod_depositor_comments
;
The following automatic conversions were performed:

'_symmetry_cell_setting' value 'Cubic' changed to 'cubic' according
to the built-in table from CIF Core dictionary named 'cif_core.dic'
version 2.4.1 from 2010-06-29.

'_refine_ls_hydrogen_treatment' value
'no-ref' changed to 'noref' according to the built-in table from CIF
Core dictionary named 'cif_core.dic' version 2.4.1 from 2010-06-29.

Automatic conversion script
Id: cif_fix_values 1646 2011-03-28 12:23:43Z adriana 
;
_cod_original_cell_volume 574579(24)
_cod_original_sg_symbol_H-M 'F d -3 c'
_cod_original_formula_sum 'C264 H315 Ag9 F54 O61.50 Sb9'
_cod_database_code 4316801

loop_
_symmetry_equiv_pos_as_xyz
'x, y, z'
'-y, x+1/4, z+3/4'
'-x+1/4, -y+1/4, z'
'y+1/4, -x, z+3/4'
'x+1/4, -z, y+3/4'
'x, -y+1/4, -z+1/4'
'x+1/4, z+3/4, -y'
'z+1/4, y+3/4, -x'
'-x+1/4, y, -z+1/4'
'-z, y+1/4, x+3/4'
'z, x, y'
'y, z, x'
'-y+1/4, -z+1/4, x'
'z, -x+1/4, -y+1/4'
'-y+1/4, z, -x+1/4'
'-z+1/4, -x+1/4, y'
'-z+1/4, x, -y+1/4'
'y, -z+1/4, -x+1/4'
'y+1/4, x+3/4, -z'
'-y, -x, -z+1/2'
'-x, z+1/4, y+3/4'
'-x, -z, -y+1/2'
'z+1/4, -y, x+3/4'
'-z, -y, -x+1/2'
'x, y+1/2, z+1/2'
'-y, x+3/4, z+5/4'
'-x+1/4, -y+3/4, z+1/2'
'y+1/4, -x+1/2, z+5/4'
'x+1/4, -z+1/2, y+5/4'
'x, -y+3/4, -z+3/4'
'x+1/4, z+5/4, -y+1/2'
'z+1/4, y+5/4, -x+1/2'
'-x+1/4, y+1/2, -z+3/4'
'-z, y+3/4, x+5/4'
'z, x+1/2, y+1/2'
'y, z+1/2, x+1/2'
'-y+1/4, -z+3/4, x+1/2'
'z, -x+3/4, -y+3/4'
'-y+1/4, z+1/2, -x+3/4'
'-z+1/4, -x+3/4, y+1/2'
'-z+1/4, x+1/2, -y+3/4'
'y, -z+3/4, -x+3/4'
'y+1/4, x+5/4, -z+1/2'
'-y, -x+1/2, -z+1'
'-x, z+3/4, y+5/4'
'-x, -z+1/2, -y+1'
'z+1/4, -y+1/2, x+5/4'
'-z, -y+1/2, -x+1'
'x+1/2, y, z+1/2'
'-y+1/2, x+1/4, z+5/4'
'-x+3/4, -y+1/4, z+1/2'
'y+3/4, -x, z+5/4'
'x+3/4, -z, y+5/4'
'x+1/2, -y+1/4, -z+3/4'
'x+3/4, z+3/4, -y+1/2'
'z+3/4, y+3/4, -x+1/2'
'-x+3/4, y, -z+3/4'
'-z+1/2, y+1/4, x+5/4'
'z+1/2, x, y+1/2'
'y+1/2, z, x+1/2'
'-y+3/4, -z+1/4, x+1/2'
'z+1/2, -x+1/4, -y+3/4'
'-y+3/4, z, -x+3/4'
'-z+3/4, -x+1/4, y+1/2'
'-z+3/4, x, -y+3/4'
'y+1/2, -z+1/4, -x+3/4'
'y+3/4, x+3/4, -z+1/2'
'-y+1/2, -x, -z+1'
'-x+1/2, z+1/4, y+5/4'
'-x+1/2, -z, -y+1'
'z+3/4, -y, x+5/4'
'-z+1/2, -y, -x+1'
'x+1/2, y+1/2, z'
'-y+1/2, x+3/4, z+3/4'
'-x+3/4, -y+3/4, z'
'y+3/4, -x+1/2, z+3/4'
'x+3/4, -z+1/2, y+3/4'
'x+1/2, -y+3/4, -z+1/4'
'x+3/4, z+5/4, -y'
'z+3/4, y+5/4, -x'
'-x+3/4, y+1/2, -z+1/4'
'-z+1/2, y+3/4, x+3/4'
'z+1/2, x+1/2, y'
'y+1/2, z+1/2, x'
'-y+3/4, -z+3/4, x'
'z+1/2, -x+3/4, -y+1/4'
'-y+3/4, z+1/2, -x+1/4'
'-z+3/4, -x+3/4, y'
'-z+3/4, x+1/2, -y+1/4'
'y+1/2, -z+3/4, -x+1/4'
'y+3/4, x+5/4, -z'
'-y+1/2, -x+1/2, -z+1/2'
'-x+1/2, z+3/4, y+3/4'
'-x+1/2, -z+1/2, -y+1/2'
'z+3/4, -y+1/2, x+3/4'
'-z+1/2, -y+1/2, -x+1/2'
'-x, -y, -z'
'y, -x-1/4, -z-3/4'
'x-1/4, y-1/4, -z'
'-y-1/4, x, -z-3/4'
'-x-1/4, z, -y-3/4'
'-x, y-1/4, z-1/4'
'-x-1/4, -z-3/4, y'
'-z-1/4, -y-3/4, x'
'x-1/4, -y, z-1/4'
'z, -y-1/4, -x-3/4'
'-z, -x, -y'
'-y, -z, -x'
'y-1/4, z-1/4, -x'
'-z, x-1/4, y-1/4'
'y-1/4, -z, x-1/4'
'z-1/4, x-1/4, -y'
'z-1/4, -x, y-1/4'
'-y, z-1/4, x-1/4'
'-y-1/4, -x-3/4, z'
'y, x, z-1/2'
'x, -z-1/4, -y-3/4'
'x, z, y-1/2'
'-z-1/4, y, -x-3/4'
'z, y, x-1/2'
'-x, -y+1/2, -z+1/2'
'y, -x+1/4, -z-1/4'
'x-1/4, y+1/4, -z+1/2'
'-y-1/4, x+1/2, -z-1/4'
'-x-1/4, z+1/2, -y-1/4'
'-x, y+1/4, z+1/4'
'-x-1/4, -z-1/4, y+1/2'
'-z-1/4, -y-1/4, x+1/2'
'x-1/4, -y+1/2, z+1/4'
'z, -y+1/4, -x-1/4'
'-z, -x+1/2, -y+1/2'
'-y, -z+1/2, -x+1/2'
'y-1/4, z+1/4, -x+1/2'
'-z, x+1/4, y+1/4'
'y-1/4, -z+1/2, x+1/4'
'z-1/4, x+1/4, -y+1/2'
'z-1/4, -x+1/2, y+1/4'
'-y, z+1/4, x+1/4'
'-y-1/4, -x-1/4, z+1/2'
'y, x+1/2, z'
'x, -z+1/4, -y-1/4'
'x, z+1/2, y'
'-z-1/4, y+1/2, -x-1/4'
'z, y+1/2, x'
'-x+1/2, -y, -z+1/2'
'y+1/2, -x-1/4, -z-1/4'
'x+1/4, y-1/4, -z+1/2'
'-y+1/4, x, -z-1/4'
'-x+1/4, z, -y-1/4'
'-x+1/2, y-1/4, z+1/4'
'-x+1/4, -z-3/4, y+1/2'
'-z+1/4, -y-3/4, x+1/2'
'x+1/4, -y, z+1/4'
'z+1/2, -y-1/4, -x-1/4'
'-z+1/2, -x, -y+1/2'
'-y+1/2, -z, -x+1/2'
'y+1/4, z-1/4, -x+1/2'
'-z+1/2, x-1/4, y+1/4'
'y+1/4, -z, x+1/4'
'z+1/4, x-1/4, -y+1/2'
'z+1/4, -x, y+1/4'
'-y+1/2, z-1/4, x+1/4'
'-y+1/4, -x-3/4, z+1/2'
'y+1/2, x, z'
'x+1/2, -z-1/4, -y-1/4'
'x+1/2, z, y'
'-z+1/4, y, -x-1/4'
'z+1/2, y, x'
'-x+1/2, -y+1/2, -z'
'y+1/2, -x+1/4, -z-3/4'
'x+1/4, y+1/4, -z'
'-y+1/4, x+1/2, -z-3/4'
'-x+1/4, z+1/2, -y-3/4'
'-x+1/2, y+1/4, z-1/4'
'-x+1/4, -z-1/4, y'
'-z+1/4, -y-1/4, x'
'x+1/4, -y+1/2, z-1/4'
'z+1/2, -y+1/4, -x-3/4'
'-z+1/2, -x+1/2, -y'
'-y+1/2, -z+1/2, -x'
'y+1/4, z+1/4, -x'
'-z+1/2, x+1/4, y-1/4'
'y+1/4, -z+1/2, x-1/4'
'z+1/4, x+1/4, -y'
'z+1/4, -x+1/2, y-1/4'
'-y+1/2, z+1/4, x-1/4'
'-y+1/4, -x-1/4, z'
'y+1/2, x+1/2, z-1/2'
'x+1/2, -z+1/4, -y-3/4'
'x+1/2, z+1/2, y-1/2'
'-z+1/4, y+1/2, -x-3/4'
'z+1/2, y+1/2, x-1/2'

loop_
_atom_site_label
_atom_site_type_symbol
_atom_site_fract_x
_atom_site_fract_y
_atom_site_fract_z
_atom_site_U_iso_or_equiv
_atom_site_adp_type
_atom_site_occupancy
_atom_site_symmetry_multiplicity
_atom_site_calc_flag
_atom_site_refinement_flags
_atom_site_disorder_assembly
_atom_site_disorder_group
Sb1 Sb 0.00940(2) 0.45988(3) 0.11242(3) 0.0977(8) Uani 1 1 d . . .
Sb2 Sb 0.13115(4) 0.50581(4) 0.21027(3) 0.1375(13) Uani 0.92 1 d P . .
Sb3 Sb 0.17665(2) 0.42847(2) 0.07524(2) 0.0783(7) Uani 1 1 d . . .
Sb4 Sb 0.1250 0.6250 0.1250 0.0594(15) Uani 1 12 d S . .
Ag1 Ag 0.040100(19) 0.43975(2) 0.03634(2) 0.0536(6) Uani 1 1 d . . .
Ag2 Ag 0.07844(2) 0.49583(2) 0.12311(2) 0.0730(7) Uani 1 1 d . . .
Ag3 Ag 0.00626(3) 0.37817(3) 0.08961(4) 0.1168(11) Uani 1 1 d . . .
F1 F -0.0065(2) 0.4652(2) 0.1270(2) 0.140(7) Uiso 1 1 d . . .
F2 F -0.0055(2) 0.4467(2) 0.1017(2) 0.125(6) Uiso 1 1 d . . .
F3 F 0.0150(2) 0.4430(2) 0.1254(2) 0.135(6) Uiso 1 1 d . . .
F4 F 0.0041(3) 0.4767(3) 0.0977(3) 0.165(8) Uiso 1 1 d . . .
F5 F 0.0239(2) 0.4740(2) 0.1232(2) 0.139(7) Uiso 1 1 d . . .
F6 F 0.02530(18) 0.45383(18) 0.09769(18) 0.102(5) Uiso 1 1 d . . .
F7 F 0.1188(3) 0.5245(3) 0.2102(3) 0.179(9) Uiso 0.92 1 d P E .
F8 F 0.1373(3) 0.5132(3) 0.1885(3) 0.180(10) Uiso 0.92 1 d P E .
F9 F 0.1139(3) 0.4940(3) 0.2000(4) 0.197(11) Uiso 0.92 1 d P E .
F11 F 0.1475(3) 0.5170(3) 0.2198(3) 0.200(11) Uiso 0.92 1 d P E .
F12 F 0.1432(4) 0.4877(4) 0.2064(4) 0.236(13) Uiso 0.92 1 d P E .
F13 F 0.1684(3) 0.4486(3) 0.0785(3) 0.182(4) Uiso 1 1 d . . .
F14 F 0.1573(3) 0.4266(3) 0.0658(3) 0.182(4) Uiso 1 1 d . . .
F15 F 0.1861(3) 0.4326(3) 0.0567(3) 0.182(4) Uiso 1 1 d . . .
F16 F 0.1949(3) 0.4337(3) 0.0865(3) 0.182(4) Uiso 1 1 d . . .
F17 F 0.1675(3) 0.4255(3) 0.0959(3) 0.182(4) Uiso 1 1 d . . .
F18 F 0.1797(3) 0.4068(3) 0.0759(3) 0.182(4) Uiso 1 1 d . . .
F19 F 0.1250 0.6250 0.1030(7) 0.32(2) Uiso 1 2 d S . .
O1 O 0.05582(17) 0.45302(16) -0.00413(16) 0.052(4) Uani 1 1 d . . .
O2 O 0.0681(2) 0.4773(2) 0.00962(18) 0.089(6) Uani 1 1 d . . .
O3 O 0.07696(16) 0.48647(16) 0.09309(15) 0.048(4) Uani 1 1 d . . .
O4 O 0.06368(16) 0.46538(16) 0.11274(16) 0.049(4) Uani 1 1 d . . .
O5 O 0.01801(19) 0.40713(19) 0.07867(19) 0.073(5) Uani 1 1 d . . .
O6 O 0.01564(19) 0.40293(18) 0.04837(18) 0.063(4) Uani 1 1 d . . .
O7 O 0.09464(19) 0.38377(17) 0.03406(18) 0.061(4) Uani 1 1 d . . .
O8 O 0.11424(17) 0.40818(17) 0.03113(16) 0.056(4) Uani 1 1 d . . .
O9 O 0.11992(16) 0.46530(17) 0.09198(17) 0.050(4) Uani 1 1 d . . .
O10 O 0.10328(15) 0.46397(16) 0.11885(16) 0.049(4) Uani 1 1 d . . .
O11 O 0.04555(18) 0.39885(19) 0.1225(2) 0.069(5) Uani 1 1 d . . .
O12 O 0.04438(17) 0.3778(2) 0.0993(2) 0.073(5) Uani 1 1 d . . .
O13 O 0.09855(18) 0.52233(19) 0.1559(2) 0.072(5) Uani 1 1 d . . .
O14 O 0.07353(17) 0.52718(18) 0.13843(19) 0.067(5) Uani 1 1 d . . .
O15 O 0.0604(3) 0.4922(3) 0.1835(3) 0.164(10) Uiso 1 1 d . . .
O16 O 0.0358(3) 0.5019(3) 0.1681(3) 0.133(5) Uiso 1 1 d . . .
O17 O 0.02182(17) 0.4425(2) 0.01513(18) 0.081(5) Uani 1 1 d . . .
O18 O 0.0000 0.3162(2) 0.0662(2) 0.109(9) Uiso 1 2 d S . .
O20 O 0.0558(4) 0.4956(4) 0.0614(4) 0.078(10) Uiso 0.50 1 d P A 2
O21 O 0.0180(2) 0.4887(2) 0.0146(2) 0.115(7) Uiso 1 1 d . . .
O22 O 0.1250 0.5418(4) 0.1250 0.144(12) Uiso 1 2 d S B 1
O24 O 0.0471(4) 0.5085(4) 0.0601(4) 0.076(9) Uiso 0.50 1 d P C 1
O25 O 0.1132(5) 0.5565(5) 0.1152(5) 0.116(13) Uiso 0.50 1 d P D 2
C1 C 0.0728(2) 0.4329(3) 0.0322(2) 0.046(6) Uani 1 1 d . . .
C2 C 0.0637(2) 0.4350(3) 0.0170(2) 0.043(5) Uani 1 1 d . . .
H2 H 0.0586 0.4260 0.0121 0.052 Uiso 1 1 calc R . .
C3 C 0.0629(3) 0.4501(3) 0.0100(2) 0.046(6) Uani 1 1 d . . .
C4 C 0.0707(3) 0.4633(2) 0.0176(3) 0.051(6) Uani 1 1 d . . .
C5 C 0.0795(3) 0.4608(3) 0.0308(3) 0.051(6) Uani 1 1 d . . .
H5 H 0.0852 0.4696 0.0353 0.061 Uiso 1 1 calc R . .
C6 C 0.0808(2) 0.4458(3) 0.0381(2) 0.041(5) Uani 1 1 d . . .
C7 C 0.0910(2) 0.4443(3) 0.0534(2) 0.054(6) Uani 1 1 d . . .
H7A H 0.0946 0.4330 0.0543 0.065 Uiso 1 1 calc R . .
H7B H 0.1007 0.4510 0.0521 0.065 Uiso 1 1 calc R . .
C8 C 0.0827(2) 0.4489(3) 0.0691(3) 0.047(6) Uani 1 1 d . . .
C9 C 0.0834(2) 0.4662(3) 0.0736(2) 0.048(6) Uani 1 1 d . . .
H9 H 0.0882 0.4739 0.0667 0.058 Uiso 1 1 calc R . .
C10 C 0.0770(2) 0.4708(3) 0.0879(3) 0.040(5) Uani 1 1 d . . .
C11 C 0.0697(2) 0.4601(2) 0.0985(3) 0.038(5) Uani 1 1 d . . .
C12 C 0.0700(2) 0.4435(3) 0.0930(3) 0.064(7) Uani 1 1 d . . .
H12 H 0.0655 0.4357 0.1000 0.077 Uiso 1 1 calc R . .
C13 C 0.0760(2) 0.4380(3) 0.0788(2) 0.038(5) Uani 1 1 d . . .
C14 C 0.0756(3) 0.4202(2) 0.0753(2) 0.051(6) Uani 1 1 d . . .
H14A H 0.0850 0.4172 0.0686 0.062 Uiso 1 1 calc R . .
H14B H 0.0763 0.4141 0.0855 0.062 Uiso 1 1 calc R . .
C15 C 0.0606(2) 0.4159(2) 0.0667(3) 0.042(5) Uani 1 1 d . . .
C16 C 0.0474(3) 0.4136(2) 0.0759(3) 0.053(6) Uani 1 1 d . . .
H16 H 0.0484 0.4144 0.0873 0.064 Uiso 1 1 calc R . .
C17 C 0.0320(3) 0.4101(2) 0.0692(3) 0.054(6) Uani 1 1 d . . .
C18 C 0.0305(3) 0.4077(2) 0.0533(3) 0.041(5) Uani 1 1 d . . .
C19 C 0.0439(3) 0.4093(2) 0.0442(2) 0.045(5) Uani 1 1 d . . .
H19 H 0.0431 0.4072 0.0329 0.054 Uiso 1 1 calc R . .
C20 C 0.0589(3) 0.4138(2) 0.0505(2) 0.038(5) Uani 1 1 d . . .
C21 C 0.0725(2) 0.4161(2) 0.0391(2) 0.040(5) Uani 1 1 d . . .
H21A H 0.0716 0.4083 0.0302 0.048 Uiso 1 1 calc R . .
H21B H 0.0828 0.4141 0.0448 0.048 Uiso 1 1 calc R . .
C22 C 0.0765(5) 0.4912(3) 0.0171(4) 0.162(18) Uani 1 1 d . . .
H22A H 0.0741 0.4916 0.0286 0.242 Uiso 1 1 calc R . .
H22B H 0.0728 0.5012 0.0120 0.242 Uiso 1 1 calc R . .
H22C H 0.0881 0.4901 0.0155 0.242 Uiso 1 1 calc R . .
C23 C 0.0495(2) 0.4393(2) -0.0137(2) 0.046(6) Uani 1 1 d . . .
H23A H 0.0585 0.4321 -0.0168 0.055 Uiso 1 1 calc R . .
H23B H 0.0419 0.4330 -0.0071 0.055 Uiso 1 1 calc R . .
C24 C 0.0412(2) 0.4450(3) -0.0284(3) 0.046(6) Uani 1 1 d . . .
H24 H 0.0336 0.4534 -0.0273 0.055 Uiso 1 1 calc R . .
C25 C 0.0435(2) 0.4394(3) -0.0424(2) 0.047(6) Uani 1 1 d . . .
H25A H 0.0511 0.4310 -0.0440 0.056 Uiso 1 1 calc R . .
H25B H 0.0378 0.4437 -0.0513 0.056 Uiso 1 1 calc R . .
C26 C 0.0569(3) 0.4535(3) 0.1234(2) 0.059(7) Uani 1 1 d . . .
H26A H 0.0472 0.4490 0.1186 0.088 Uiso 1 1 calc R . .
H26B H 0.0541 0.4586 0.1337 0.088 Uiso 1 1 calc R . .
H26C H 0.0647 0.4449 0.1253 0.088 Uiso 1 1 calc R . .
C27 C 0.0896(3) 0.4968(3) 0.0869(3) 0.061(7) Uani 1 1 d . . .
H27A H 0.0862 0.5018 0.0767 0.074 Uiso 1 1 calc R . .
H27B H 0.0995 0.4905 0.0849 0.074 Uiso 1 1 calc R . .
C28 C 0.0928(3) 0.5096(4) 0.0992(4) 0.098(10) Uani 1 1 d . . .
H28 H 0.0869 0.5193 0.0988 0.118 Uiso 1 1 calc R . .
C29 C 0.1036(4) 0.5075(4) 0.1105(4) 0.136(15) Uani 1 1 d . . .
H29A H 0.1096 0.4977 0.1109 0.163 Uiso 1 1 calc R . .
H29B H 0.1055 0.5157 0.1182 0.163 Uiso 1 1 calc R . .
C30 C 0.0146(3) 0.3981(3) 0.0325(3) 0.086(9) Uani 1 1 d . . .
H30A H 0.0195 0.4063 0.0256 0.130 Uiso 1 1 calc R . .
H30B H 0.0033 0.3966 0.0296 0.130 Uiso 1 1 calc R . .
H30C H 0.0204 0.3879 0.0312 0.130 Uiso 1 1 calc R . .
C31 C 0.0187(3) 0.4113(3) 0.0965(3) 0.061(7) Uani 1 1 d . . .
H31A H 0.0281 0.4062 0.1016 0.073 Uiso 1 1 calc R . .
H31B H 0.0194 0.4231 0.0980 0.073 Uiso 1 1 calc R . .
C32 C 0.0047(3) 0.4055(3) 0.1030(3) 0.079(8) Uani 1 1 d . . .
H32 H -0.0052 0.4093 0.0987 0.094 Uiso 1 1 calc R . .
C33 C 0.0039(3) 0.3942(4) 0.1157(3) 0.105(11) Uani 1 1 d . . .
H33A H 0.0135 0.3901 0.1203 0.126 Uiso 1 1 calc R . .
H33B H -0.0063 0.3907 0.1196 0.126 Uiso 1 1 calc R . .
C34 C 0.1071(2) 0.3865(2) 0.0762(3) 0.045(6) Uani 1 1 d . . .
C35 C 0.0995(2) 0.3811(2) 0.0623(3) 0.045(5) Uani 1 1 d . . .
H35 H 0.0923 0.3723 0.0631 0.054 Uiso 1 1 calc R . .
C36 C 0.1019(3) 0.3880(3) 0.0477(3) 0.044(5) Uani 1 1 d . . .
C37 C 0.1123(3) 0.4010(3) 0.0463(2) 0.046(6) Uani 1 1 d . . .
C38 C 0.1203(3) 0.4066(3) 0.0601(3) 0.053(6) Uani 1 1 d . . .
H38 H 0.1274 0.4154 0.0592 0.064 Uiso 1 1 calc R . .
C39 C 0.1179(2) 0.3995(3) 0.0748(2) 0.040(5) Uani 1 1 d . . .
C40 C 0.1270(2) 0.4068(2) 0.0896(2) 0.046(6) Uani 1 1 d . . .
H40A H 0.1280 0.3984 0.0979 0.056 Uiso 1 1 calc R . .
H40B H 0.1380 0.4098 0.0862 0.056 Uiso 1 1 calc R . .
C41 C 0.1194(2) 0.4210(3) 0.0969(2) 0.043(6) Uani 1 1 d . . .
C42 C 0.1226(2) 0.4360(3) 0.0908(2) 0.041(5) Uani 1 1 d . . .
H42 H 0.1293 0.4367 0.0815 0.049 Uiso 1 1 calc R . .
C43 C 0.1165(2) 0.4503(3) 0.0976(2) 0.036(5) Uani 1 1 d . . .
C44 C 0.1080(2) 0.4491(3) 0.1115(3) 0.044(5) Uani 1 1 d . . .
C45 C 0.1038(2) 0.4341(3) 0.1179(2) 0.051(6) Uani 1 1 d . . .
H45 H 0.0971 0.4337 0.1271 0.061 Uiso 1 1 calc R . .
C46 C 0.1093(2) 0.4197(2) 0.1108(3) 0.043(6) Uani 1 1 d . . .
C47 C 0.1044(2) 0.4048(3) 0.1182(2) 0.046(6) Uani 1 1 d . . .
H47A H 0.1029 0.4069 0.1299 0.055 Uiso 1 1 calc R . .
H47B H 0.1135 0.3972 0.1172 0.055 Uiso 1 1 calc R . .
C48 C 0.0888(2) 0.3958(2) 0.1122(3) 0.043(5) Uani 1 1 d . . .
C49 C 0.0743(3) 0.4010(3) 0.1198(2) 0.048(6) Uani 1 1 d . . .
H49 H 0.0750 0.4087 0.1282 0.057 Uiso 1 1 calc R . .
C50 C 0.0605(3) 0.3956(3) 0.1159(3) 0.050(6) Uani 1 1 d . . .
C51 C 0.0601(3) 0.3837(3) 0.1038(3) 0.053(6) Uani 1 1 d . . .
C52 C 0.0738(3) 0.3792(3) 0.0973(3) 0.058(7) Uani 1 1 d . . .
H52 H 0.0734 0.3711 0.0892 0.070 Uiso 1 1 calc R . .
C53 C 0.0882(3) 0.3850(3) 0.1009(3) 0.048(6) Uani 1 1 d . . .
C54 C 0.1031(2) 0.3784(2) 0.0923(3) 0.055(6) Uani 1 1 d . . .
H54A H 0.1015 0.3668 0.0903 0.066 Uiso 1 1 calc R . .
H54B H 0.1125 0.3796 0.0995 0.066 Uiso 1 1 calc R . .
C55 C 0.0808(3) 0.3737(3) 0.0357(3) 0.097(10) Uani 1 1 d . . .
H55A H 0.0840 0.3633 0.0403 0.145 Uiso 1 1 calc R . .
H55B H 0.0759 0.3719 0.0251 0.145 Uiso 1 1 calc R . .
H55C H 0.0729 0.3789 0.0428 0.145 Uiso 1 1 calc R . .
C56 C 0.1234(3) 0.4230(3) 0.0301(2) 0.063(7) Uani 1 1 d DU . .
C57 C 0.1182(3) 0.4309(3) 0.0139(3) 0.082(7) Uani 1 1 d DU . .
C58 C 0.1312(4) 0.4364(4) 0.0035(4) 0.116(10) Uani 1 1 d DU . .
C59 C 0.1290(3) 0.4668(3) 0.0766(3) 0.065(7) Uani 1 1 d . . .
H59A H 0.1400 0.4631 0.0782 0.097 Uiso 1 1 calc R . .
H59B H 0.1290 0.4780 0.0732 0.097 Uiso 1 1 calc R . .
H59C H 0.1238 0.4601 0.0684 0.097 Uiso 1 1 calc R . .
C60 C 0.0970(3) 0.4628(2) 0.1349(3) 0.061(7) Uani 1 1 d . . .
H60A H 0.1041 0.4562 0.1417 0.073 Uiso 1 1 calc R . .
H60B H 0.0862 0.4578 0.1347 0.073 Uiso 1 1 calc R . .
C61 C 0.0960(3) 0.4798(3) 0.1414(3) 0.066(7) Uani 1 1 d . . .
H61 H 0.1044 0.4872 0.1390 0.080 Uiso 1 1 calc R . .
C62 C 0.0841(3) 0.4846(3) 0.1500(3) 0.070(7) Uani 1 1 d . . .
H62A H 0.0756 0.4775 0.1525 0.084 Uiso 1 1 calc R . .
H62B H 0.0839 0.4954 0.1538 0.084 Uiso 1 1 calc R . .
C63 C 0.0462(3) 0.4105(3) 0.1359(3) 0.089(9) Uani 1 1 d . . .
H63A H 0.0528 0.4061 0.1446 0.134 Uiso 1 1 calc R . .
H63B H 0.0353 0.4125 0.1398 0.134 Uiso 1 1 calc R . .
H63C H 0.0509 0.4206 0.1321 0.134 Uiso 1 1 calc R . .
C64 C 0.0437(3) 0.3666(3) 0.0882(4) 0.104(10) Uani 1 1 d U . .
H64A H 0.0527 0.3590 0.0895 0.124 Uiso 1 1 calc R . .
H64B H 0.0444 0.3716 0.0774 0.124 Uiso 1 1 calc R . .
C65 C 0.0275(5) 0.3577(4) 0.0901(5) 0.140(12) Uani 1 1 d U . .
H65 H 0.0224 0.3522 0.0815 0.167 Uiso 1 1 calc R . .
C66 C 0.0211(5) 0.3584(4) 0.1057(6) 0.177(16) Uani 1 1 d U . .
H66A H 0.0267 0.3641 0.1139 0.212 Uiso 1 1 calc R . .
H66B H 0.0112 0.3533 0.1081 0.212 Uiso 1 1 calc R . .
C67 C 0.1092(3) 0.5803(3) 0.1640(3) 0.057(6) Uani 1 1 d . . .
H67A H 0.1203 0.5761 0.1652 0.069 Uiso 1 1 calc R . .
H67B H 0.1096 0.5895 0.1564 0.069 Uiso 1 1 calc R . .
C68 C 0.0984(3) 0.5667(3) 0.1565(2) 0.042(5) Uani 1 1 d . . .
C69 C 0.1029(2) 0.5511(3) 0.1596(2) 0.046(6) Uani 1 1 d . . .
H69 H 0.1122 0.5492 0.1660 0.055 Uiso 1 1 calc R . .
C70 C 0.0948(3) 0.5385(3) 0.1540(3) 0.048(6) Uani 1 1 d . . .
C71 C 0.0817(3) 0.5407(3) 0.1444(3) 0.056(6) Uani 1 1 d . . .
C72 C 0.0776(3) 0.5564(3) 0.1404(3) 0.063(7) Uani 1 1 d . . .
H72 H 0.0689 0.5581 0.1332 0.076 Uiso 1 1 calc R . .
C73 C 0.0861(3) 0.5700(3) 0.1467(3) 0.048(6) Uani 1 1 d . . .
C74 C 0.1124(3) 0.5188(3) 0.1668(3) 0.080(8) Uani 1 1 d . . .
H74A H 0.1221 0.5239 0.1626 0.119 Uiso 1 1 calc R . .
H74B H 0.1140 0.5072 0.1675 0.119 Uiso 1 1 calc R . .
H74C H 0.1101 0.5232 0.1776 0.119 Uiso 1 1 calc R . .
C75 C 0.0612(4) 0.5300(4) 0.1268(5) 0.132(15) Uani 1 1 d . . .
H75A H 0.0655 0.5367 0.1180 0.158 Uiso 1 1 calc R . .
H75B H 0.0522 0.5359 0.1319 0.158 Uiso 1 1 calc R . .
C76 C 0.0550(5) 0.5142(7) 0.1199(5) 0.15(2) Uani 1 1 d . . .
H76 H 0.0536 0.5119 0.1088 0.185 Uiso 1 1 calc R . .
C77 C 0.0520(3) 0.5044(5) 0.1313(5) 0.124(14) Uani 1 1 d . . .
H77A H 0.0537 0.5075 0.1422 0.149 Uiso 1 1 calc R . .
H77B H 0.0480 0.4939 0.1289 0.149 Uiso 1 1 calc R . .
C78 C 0.0475(4) 0.5574(4) 0.1737(4) 0.133(12) Uiso 1 1 d . . .
H78A H 0.0571 0.5643 0.1726 0.160 Uiso 1 1 calc R . .
H78B H 0.0422 0.5571 0.1631 0.160 Uiso 1 1 calc R . .
C79 C 0.0534(5) 0.5408(4) 0.1771(4) 0.117(11) Uiso 1 1 d . . .
C80 C 0.0446(4) 0.5302(4) 0.1713(4) 0.122(11) Uiso 1 1 d . . .
H80 H 0.0365 0.5336 0.1640 0.146 Uiso 1 1 calc R . .
C81 C 0.0453(4) 0.5147(5) 0.1742(4) 0.119(11) Uiso 1 1 d . . .
C82 C 0.0590(4) 0.5096(5) 0.1824(4) 0.120(11) Uiso 1 1 d . . .
C83 C 0.0689(5) 0.5216(5) 0.1875(4) 0.146(14) Uiso 1 1 d . . .
H83 H 0.0784 0.5190 0.1933 0.175 Uiso 1 1 calc R . .
C84 C 0.0654(4) 0.5367(4) 0.1846(4) 0.093(9) Uiso 1 1 d . . .
C85 C 0.0766(7) 0.4879(7) 0.1908(7) 0.26(3) Uiso 1 1 d . . .
H85A H 0.0851 0.4897 0.1829 0.395 Uiso 1 1 calc R . .
H85B H 0.0766 0.4766 0.1941 0.395 Uiso 1 1 calc R . .
H85C H 0.0786 0.4947 0.2002 0.395 Uiso 1 1 calc R . .
C86 C 0.0199(4) 0.5045(4) 0.1593(4) 0.133(5) Uiso 1 1 d D . .
H86A H 0.0216 0.5104 0.1491 0.159 Uiso 1 1 calc R . .
H86B H 0.0122 0.5106 0.1660 0.159 Uiso 1 1 calc R . .
C87 C 0.0133(4) 0.4870(4) 0.1559(4) 0.133(5) Uiso 1 1 d D . .
H87 H 0.0061 0.4858 0.1471 0.159 Uiso 1 1 calc R . .
C88 C 0.0173(4) 0.4721(4) 0.1653(4) 0.133(5) Uiso 1 1 d D . .
H88A H 0.0245 0.4726 0.1742 0.159 Uiso 1 1 calc R . .
H88B H 0.0127 0.4620 0.1623 0.159 Uiso 1 1 calc R . .
F10A F 0.1201(3) 0.4901(3) 0.2159(4) 0.071(8) Uiso 0.46 1 d P E 1
F10B F 0.1255(5) 0.4988(5) 0.2289(5) 0.132(14) Uiso 0.46 1 d P E 2

loop_
_atom_site_aniso_label
_atom_site_aniso_U_11
_atom_site_aniso_U_22
_atom_site_aniso_U_33
_atom_site_aniso_U_23
_atom_site_aniso_U_13
_atom_site_aniso_U_12
Sb1 0.0591(14) 0.138(2) 0.0965(17) -0.0247(13) -0.0161(11) 0.0047(12)
Sb2 0.152(3) 0.148(3) 0.113(2) -0.0507(19) -0.0510(19) 0.086(2)
Sb3 0.0671(13) 0.0760(14) 0.0919(15) 0.0200(10) 0.0052(10) -0.0185(10)
Sb4 0.0594(15) 0.0594(15) 0.0594(15) 0.000 0.000 0.000
Ag1 0.0433(11) 0.0606(12) 0.0568(12) -0.0026(9) 0.0033(8) 0.0023(8)
Ag2 0.0925(16) 0.0719(15) 0.0545(13) -0.0099(10) 0.0013(10) 0.0322(11)
Ag3 0.0774(18) 0.0867(19) 0.186(3) 0.0349(17) -0.0327(17) -0.0029(13)
O1 0.066(10) 0.047(10) 0.044(10) 0.004(7) 0.003(8) -0.013(7)
O2 0.161(18) 0.060(13) 0.045(11) -0.013(9) -0.019(10) -0.050(11)
O3 0.060(10) 0.045(10) 0.039(9) -0.006(7) -0.002(7) -0.002(8)
O4 0.063(10) 0.053(10) 0.032(9) -0.011(8) 0.004(7) 0.008(7)
O5 0.073(13) 0.088(13) 0.058(12) 0.004(9) -0.024(9) -0.018(9)
O6 0.072(12) 0.082(12) 0.036(10) 0.000(8) -0.003(8) -0.022(9)
O7 0.073(12) 0.052(10) 0.059(11) -0.011(8) -0.021(9) 0.007(9)
O8 0.078(11) 0.059(11) 0.031(10) -0.006(8) 0.000(7) 0.014(8)
O9 0.045(9) 0.044(10) 0.060(11) -0.003(8) 0.001(7) 0.007(7)
O10 0.050(9) 0.052(10) 0.045(10) -0.003(7) -0.012(7) 0.005(7)
O11 0.041(11) 0.079(12) 0.086(13) 0.005(10) -0.009(9) 0.010(8)
O12 0.039(11) 0.078(13) 0.101(14) -0.003(10) -0.015(9) 0.009(9)
O13 0.052(11) 0.068(13) 0.095(13) -0.013(9) -0.007(9) 0.017(9)
O14 0.048(11) 0.058(11) 0.096(13) -0.030(9) -0.012(9) 0.001(8)
O17 0.047(10) 0.134(16) 0.060(11) -0.019(10) 0.008(8) -0.007(9)
C1 0.036(13) 0.072(18) 0.030(13) -0.011(12) 0.008(10) 0.005(12)
C2 0.025(12) 0.059(16) 0.046(15) -0.006(12) 0.007(10) 0.005(10)
C3 0.064(16) 0.060(17) 0.012(13) -0.001(11) -0.008(10) -0.017(12)
C4 0.094(19) 0.026(14) 0.033(15) 0.013(12) 0.016(13) -0.021(12)
C5 0.069(17) 0.061(18) 0.024(14) -0.008(12) 0.009(12) -0.022(12)
C6 0.016(12) 0.056(16) 0.052(15) -0.023(13) 0.003(10) -0.002(10)
C7 0.040(14) 0.066(16) 0.056(16) -0.024(12) -0.004(12) 0.007(11)
C8 0.038(14) 0.052(16) 0.052(16) -0.026(13) -0.025(12) 0.017(11)
C9 0.024(13) 0.09(2) 0.030(14) 0.010(12) -0.003(10) -0.003(11)
C10 0.035(13) 0.041(15) 0.045(15) -0.014(12) -0.010(11) -0.006(10)
C11 0.035(13) 0.021(13) 0.057(16) 0.000(12) -0.012(11) -0.008(10)
C12 0.034(14) 0.09(2) 0.07(2) 0.047(16) -0.019(12) -0.011(12)
C13 0.055(15) 0.054(16) 0.006(12) 0.004(11) 0.010(10) 0.016(11)
C14 0.073(18) 0.045(15) 0.037(14) 0.005(10) -0.018(11) 0.003(12)
C15 0.035(14) 0.037(13) 0.053(16) 0.007(11) 0.012(13) 0.013(10)
C16 0.09(2) 0.028(13) 0.046(15) 0.006(10) -0.009(15) -0.003(12)
C17 0.039(16) 0.049(15) 0.07(2) 0.014(13) 0.021(14) 0.000(11)
C18 0.057(18) 0.031(13) 0.036(15) -0.001(10) -0.019(13) -0.005(11)
C19 0.047(16) 0.071(16) 0.017(12) 0.011(10) -0.001(12) 0.002(12)
C20 0.064(17) 0.022(12) 0.028(14) 0.003(9) -0.008(12) 0.002(10)
C21 0.049(14) 0.032(13) 0.040(14) -0.010(10) -0.013(11) 0.002(10)
C22 0.33(6) 0.06(2) 0.09(3) 0.020(18) -0.05(3) -0.04(3)
C23 0.041(14) 0.047(14) 0.049(15) -0.015(11) 0.010(11) -0.019(11)
C24 0.031(13) 0.065(16) 0.043(16) 0.016(12) -0.019(11) -0.013(10)
C25 0.050(15) 0.083(17) 0.009(13) 0.011(11) -0.005(10) -0.004(11)
C26 0.081(18) 0.076(17) 0.019(13) -0.014(11) 0.022(11) -0.012(13)
C27 0.066(17) 0.072(18) 0.046(16) -0.021(13) 0.002(13) -0.003(14)
C28 0.06(2) 0.09(2) 0.14(3) 0.05(2) 0.008(19) -0.011(16)
C29 0.13(3) 0.19(4) 0.08(2) 0.01(2) -0.04(2) -0.10(3)
C30 0.08(2) 0.11(2) 0.07(2) 0.020(16) -0.019(15) -0.038(16)
C31 0.045(16) 0.059(16) 0.08(2) 0.017(13) 0.018(13) -0.020(12)
C32 0.064(19) 0.08(2) 0.09(2) 0.007(16) -0.010(15) -0.018(15)
C33 0.08(2) 0.17(3) 0.057(19) 0.05(2) -0.012(15) -0.002(19)
C34 0.036(14) 0.047(15) 0.053(16) 0.017(12) -0.009(11) 0.020(11)
C35 0.048(14) 0.038(14) 0.049(16) 0.004(12) -0.011(12) 0.007(10)
C36 0.058(16) 0.037(15) 0.036(16) -0.018(12) -0.013(12) 0.019(12)
C37 0.063(16) 0.054(16) 0.021(14) -0.022(12) -0.003(11) 0.025(13)
C38 0.057(16) 0.043(15) 0.060(18) 0.006(13) 0.002(13) 0.025(11)
C39 0.029(13) 0.054(15) 0.037(14) -0.006(11) -0.005(10) 0.010(11)
C40 0.035(13) 0.056(15) 0.049(14) 0.008(11) 0.000(10) -0.002(11)
C41 0.027(12) 0.073(18) 0.027(13) -0.011(12) 0.000(10) 0.027(11)
C42 0.030(13) 0.041(15) 0.050(14) 0.019(12) -0.012(10) -0.008(10)
C43 0.030(12) 0.049(16) 0.028(13) -0.004(11) 0.002(10) -0.006(11)
C44 0.038(14) 0.043(16) 0.050(16) -0.011(13) -0.021(12) 0.015(11)
C45 0.043(14) 0.074(19) 0.036(14) 0.003(13) -0.010(10) 0.005(12)
C46 0.055(15) 0.021(13) 0.052(15) 0.001(11) -0.039(12) 0.014(11)
C47 0.038(14) 0.064(17) 0.036(13) 0.001(11) -0.010(10) 0.016(11)
C48 0.048(16) 0.039(14) 0.041(14) 0.017(11) -0.005(11) 0.012(11)
C49 0.045(16) 0.058(15) 0.040(14) 0.017(11) -0.007(12) 0.008(13)
C50 0.037(17) 0.062(17) 0.050(16) 0.009(13) -0.006(12) 0.007(13)
C51 0.058(19) 0.039(15) 0.064(17) 0.013(13) -0.016(14) 0.001(13)
C52 0.06(2) 0.039(15) 0.074(18) 0.001(12) -0.001(15) 0.020(14)
C53 0.028(15) 0.064(17) 0.052(16) -0.013(13) -0.015(11) -0.005(12)
C54 0.053(16) 0.035(14) 0.077(18) 0.001(12) -0.028(13) 0.004(11)
C55 0.11(3) 0.09(2) 0.09(2) 0.007(17) -0.045(18) -0.005(19)
C56 0.098(18) 0.069(17) 0.021(13) 0.007(11) -0.002(11) 0.005(14)
C57 0.109(19) 0.075(17) 0.061(16) -0.017(13) -0.002(14) 0.006(14)
C58 0.16(3) 0.09(2) 0.10(2) 0.011(17) 0.052(19) -0.002(19)
C59 0.064(17) 0.055(16) 0.075(19) 0.002(13) -0.025(14) 0.002(12)
C60 0.091(19) 0.052(16) 0.041(16) -0.016(12) -0.027(13) 0.030(13)
C61 0.062(18) 0.08(2) 0.059(18) -0.009(14) -0.017(14) 0.005(14)
C62 0.10(2) 0.057(17) 0.048(17) -0.008(12) 0.010(15) 0.004(15)
C63 0.07(2) 0.13(3) 0.07(2) -0.028(18) 0.022(14) 0.017(17)
C64 0.055(19) 0.070(19) 0.19(3) -0.04(2) -0.047(19) 0.005(14)
C65 0.12(2) 0.056(18) 0.24(3) -0.03(2) -0.01(2) 0.048(17)
C66 0.12(3) 0.10(2) 0.31(5) 0.03(3) 0.04(3) -0.01(2)
C67 0.052(15) 0.059(16) 0.061(17) 0.026(12) -0.006(12) 0.017(12)
C68 0.041(15) 0.052(17) 0.032(13) -0.006(11) 0.010(11) -0.005(12)
C69 0.041(14) 0.070(19) 0.028(13) -0.010(12) 0.001(10) -0.002(14)
C70 0.033(15) 0.054(18) 0.058(16) 0.007(13) 0.010(12) 0.009(13)
C71 0.066(19) 0.049(18) 0.054(16) -0.015(13) 0.018(14) 0.022(14)
C72 0.034(14) 0.10(2) 0.054(16) -0.020(15) 0.007(11) 0.011(15)
C73 0.046(16) 0.041(16) 0.057(16) -0.010(12) 0.018(13) -0.005(13)
C74 0.08(2) 0.073(19) 0.09(2) -0.024(15) -0.002(16) 0.020(14)
C75 0.09(2) 0.08(2) 0.23(4) -0.08(2) -0.09(3) 0.011(18)
C76 0.11(3) 0.23(6) 0.13(4) -0.03(3) -0.03(3) 0.11(4)
C77 0.023(17) 0.19(4) 0.16(4) 0.00(3) -0.03(2) -0.01(2)

loop_
_atom_type_symbol
_atom_type_description
_atom_type_scat_dispersion_real
_atom_type_scat_dispersion_imag
_atom_type_scat_source
C C 0.0033 0.0016 'International Tables Vol C Tables 4.2.6.8 and 6.1.1.4'
H H 0.0000 0.0000 'International Tables Vol C Tables 4.2.6.8 and 6.1.1.4'
O O 0.0106 0.0060 'International Tables Vol C Tables 4.2.6.8 and 6.1.1.4'
F F 0.0171 0.0103 'International Tables Vol C Tables 4.2.6.8 and 6.1.1.4'
Ag Ag -0.8971 1.1015 'International Tables Vol C Tables 4.2.6.8 and 6.1.1.4'
Sb Sb -0.5866 1.5461 'International Tables Vol C Tables 4.2.6.8 and 6.1.1.4'

loop_
_geom_angle_atom_site_label_1
_geom_angle_atom_site_label_2
_geom_angle_atom_site_label_3
_geom_angle
_geom_angle_site_symmetry_1
_geom_angle_site_symmetry_3
_geom_angle_publ_flag
F3 Sb1 F1 88.7(8) . . ?
F3 Sb1 F6 90.1(8) . . ?
F1 Sb1 F6 178.2(8) . . ?
F3 Sb1 F2 90.0(8) . . ?
F1 Sb1 F2 88.9(8) . . ?
F6 Sb1 F2 89.8(7) . . ?
F3 Sb1 F5 92.1(8) . . ?
F1 Sb1 F5 89.8(8) . . ?
F6 Sb1 F5 91.5(7) . . ?
F2 Sb1 F5 177.6(8) . . ?
F3 Sb1 F4 176.3(9) . . ?
F1 Sb1 F4 94.6(9) . . ?
F6 Sb1 F4 86.6(8) . . ?
F2 Sb1 F4 88.3(9) . . ?
F5 Sb1 F4 89.7(9) . . ?
F10A Sb2 F10B 48.0(15) . . ?
F10A Sb2 F11 133.4(13) . . ?
F10B Sb2 F11 89.1(17) . . ?
F10A Sb2 F12 73.0(14) . . ?
F10B Sb2 F12 91.9(17) . . ?
F11 Sb2 F12 94.9(14) . . ?
F10A Sb2 F7 110.5(13) . . ?
F10B Sb2 F7 97.5(15) . . ?
F11 Sb2 F7 89.4(12) . . ?
F12 Sb2 F7 169.7(13) . . ?
F10A Sb2 F9 47.0(11) . . ?
F10B Sb2 F9 91.4(16) . . ?
F11 Sb2 F9 179.5(14) . . ?
F12 Sb2 F9 84.9(13) . . ?
F7 Sb2 F9 90.7(11) . . ?
F10A Sb2 F8 130.2(13) . . ?
F10B Sb2 F8 178.1(17) . . ?
F11 Sb2 F8 92.7(12) . . ?
F12 Sb2 F8 87.3(13) . . ?
F7 Sb2 F8 83.1(11) . . ?
F9 Sb2 F8 86.9(11) . . ?
F15 Sb3 F14 92.1(11) . . ?
F15 Sb3 F18 99.1(11) . . ?
F14 Sb3 F18 92.8(11) . . ?
F15 Sb3 F13 96.7(11) . . ?
F14 Sb3 F13 78.9(10) . . ?
F18 Sb3 F13 162.3(10) . . ?
F15 Sb3 F16 91.8(11) . . ?
F14 Sb3 F16 169.6(11) . . ?
F18 Sb3 F16 96.1(11) . . ?
F13 Sb3 F16 91.1(11) . . ?
F15 Sb3 F17 175.1(11) . . ?
F14 Sb3 F17 91.4(10) . . ?
F18 Sb3 F17 84.2(10) . . ?
F13 Sb3 F17 80.5(10) . . ?
F16 Sb3 F17 84.2(10) . . ?
F19 Sb4 F19 90.000(1) 85 35_554 ?
F19 Sb4 F19 90.000(1) 85 . ?
F19 Sb4 F19 90.000(5) 35_554 . ?
F19 Sb4 F19 90.000(10) 85 40_554 ?
F19 Sb4 F19 179.999(1) 35_554 40_554 ?
F19 Sb4 F19 90.0 . 40_554 ?
F19 Sb4 F19 179.999(11) 85 84_455 ?
F19 Sb4 F19 90.000(7) 35_554 84_455 ?
F19 Sb4 F19 90.000(2) . 84_455 ?
F19 Sb4 F19 90.000(3) 40_554 84_455 ?
F19 Sb4 F19 90.000(1) 85 6_565 ?
F19 Sb4 F19 90.000(4) 35_554 6_565 ?
F19 Sb4 F19 180.000(14) . 6_565 ?
F19 Sb4 F19 90.000(5) 40_554 6_565 ?
F19 Sb4 F19 90.000(1) 84_455 6_565 ?
O17 Ag1 C24 99.1(7) . 131 ?
O17 Ag1 C25 127.9(6) . 131 ?
C24 Ag1 C25 30.1(6) 131 131 ?
O17 Ag1 C2 92.3(6) . . ?
C24 Ag1 C2 144.0(7) 131 . ?
C25 Ag1 C2 122.8(6) 131 . ?
O17 Ag1 C19 110.9(6) . . ?
C24 Ag1 C19 121.3(7) 131 . ?
C25 Ag1 C19 109.4(7) 131 . ?
C2 Ag1 C19 85.1(7) . . ?
C77 Ag2 C62 91.7(12) . . ?
C77 Ag2 C61 121.3(12) . . ?
C62 Ag2 C61 30.0(7) . . ?
C77 Ag2 C76 30.1(11) . . ?
C62 Ag2 C76 118.6(12) . . ?
C61 Ag2 C76 148.3(12) . . ?
C77 Ag2 C29 139.3(14) . . ?
C62 Ag2 C29 111.2(10) . . ?
C61 Ag2 C29 88.5(10) . . ?
C76 Ag2 C29 111.6(17) . . ?
C77 Ag2 C28 120.6(12) . . ?
C62 Ag2 C28 140.8(9) . . ?
C61 Ag2 C28 115.7(9) . . ?
C76 Ag2 C28 90.5(14) . . ?
C29 Ag2 C28 29.6(8) . . ?
C57 Ag3 C58 35.0(7) 131 131 ?
C57 Ag3 C66 145.0(13) 131 . ?
C58 Ag3 C66 115.8(14) 131 . ?
C57 Ag3 C65 126.7(12) 131 . ?
C58 Ag3 C65 91.7(12) 131 . ?
C66 Ag3 C65 33.2(11) . . ?
C57 Ag3 C32 99.5(9) 131 . ?
C58 Ag3 C32 131.4(9) 131 . ?
C66 Ag3 C32 112.7(13) . . ?
C65 Ag3 C32 130.8(12) . . ?
C57 Ag3 C33 118.8(9) 131 . ?
C58 Ag3 C33 153.5(9) 131 . ?
C66 Ag3 C33 85.8(13) . . ?
C65 Ag3 C33 113.9(12) . . ?
C32 Ag3 C33 32.2(8) . . ?
F10A F9 Sb2 56.9(16) . . ?
C3 O1 C23 119.2(16) . . ?
C4 O2 C22 112.9(19) . . ?
C10 O3 C27 116.9(16) . . ?
C11 O4 C26 117.4(15) . . ?
C17 O5 C31 117.9(17) . . ?
C18 O6 C30 115.4(18) . . ?
C36 O7 C55 116.0(19) . . ?
C37 O8 C56 118.4(16) . . ?
C43 O9 C59 118.5(15) . . ?
C44 O10 C60 116.2(16) . . ?
C50 O11 C63 113.2(17) . . ?
C64 O12 C51 117.7(19) . . ?
C70 O13 C74 115.6(18) . . ?
C71 O14 C75 117.0(19) . . ?
C82 O15 C85 109(3) . . ?
C81 O16 C86 123(3) . . ?
C6 C1 C2 118(2) . . ?
C6 C1 C21 127.1(19) . . ?
C2 C1 C21 114.8(18) . . ?
C3 C2 C1 119.0(19) . . ?
C3 C2 Ag1 94.6(12) . . ?
C1 C2 Ag1 82.7(11) . . ?
O1 C3 C2 123.6(18) . . ?
O1 C3 C4 116.7(19) . . ?
C2 C3 C4 119.5(19) . . ?
C5 C4 O2 129(2) . . ?
C5 C4 C3 119(2) . . ?
O2 C4 C3 112(2) . . ?
C4 C5 C6 123(2) . . ?
C1 C6 C5 121(2) . . ?
C1 C6 C7 120(2) . . ?
C5 C6 C7 118.9(19) . . ?
C8 C7 C6 116.2(16) . . ?
C13 C8 C9 121.4(19) . . ?
C13 C8 C7 122(2) . . ?
C9 C8 C7 116(2) . . ?
C10 C9 C8 118.5(19) . . ?
C9 C10 O3 123(2) . . ?
C9 C10 C11 123(2) . . ?
O3 C10 C11 114.2(19) . . ?
O4 C11 C10 120.3(18) . . ?
O4 C11 C12 126.0(19) . . ?
C10 C11 C12 114(2) . . ?
C13 C12 C11 127(2) . . ?
C8 C13 C12 116(2) . . ?
C8 C13 C14 124.1(18) . . ?
C12 C13 C14 119(2) . . ?
C15 C14 C13 110.4(16) . . ?
C16 C15 C20 118(2) . . ?
C16 C15 C14 116(2) . . ?
C20 C15 C14 126.1(19) . . ?
C15 C16 C17 122(2) . . ?
C18 C17 C16 120(2) . . ?
C18 C17 O5 116(2) . . ?
C16 C17 O5 123(2) . . ?
C17 C18 C19 118(2) . . ?
C17 C18 O6 115(2) . . ?
C19 C18 O6 127(2) . . ?
C18 C19 C20 123.0(19) . . ?
C18 C19 Ag1 97.8(13) . . ?
C20 C19 Ag1 86.6(12) . . ?
C15 C20 C19 119.4(19) . . ?
C15 C20 C21 122.4(19) . . ?
C19 C20 C21 118.2(18) . . ?
C20 C21 C1 112.1(15) . . ?
C24 C23 O1 111.1(17) . . ?
C25 C24 C23 125(2) . . ?
C25 C24 Ag1 76.4(13) . 180 ?
C23 C24 Ag1 103.4(11) . 180 ?
C24 C25 Ag1 73.4(13) . 180 ?
O3 C27 C28 107.9(18) . . ?
C29 C28 C27 121(3) . . ?
C29 C28 Ag2 73.0(19) . . ?
C27 C28 Ag2 97.6(15) . . ?
C28 C29 Ag2 77.4(19) . . ?
C32 C31 O5 106.0(19) . . ?
C31 C32 C33 125(3) . . ?
C31 C32 Ag3 95.5(17) . . ?
C33 C32 Ag3 74.7(17) . . ?
C32 C33 Ag3 73.1(16) . . ?
C35 C34 C39 118.0(19) . . ?
C35 C34 C54 119(2) . . ?
C39 C34 C54 123.0(19) . . ?
C36 C35 C34 123(2) . . ?
O7 C36 C35 126(2) . . ?
O7 C36 C37 115(2) . . ?
C35 C36 C37 120(2) . . ?
C36 C37 C38 119(2) . . ?
C36 C37 O8 118.6(18) . . ?
C38 C37 O8 123(2) . . ?
C39 C38 C37 121(2) . . ?
C38 C39 C34 119.4(18) . . ?
C38 C39 C40 117.6(19) . . ?
C34 C39 C40 122.9(19) . . ?
C41 C40 C39 115.5(16) . . ?
C42 C41 C46 118.8(18) . . ?
C42 C41 C40 119.2(19) . . ?
C46 C41 C40 122(2) . . ?
C41 C42 C43 122.8(19) . . ?
C44 C43 O9 118.0(19) . . ?
C44 C43 C42 117.9(19) . . ?
O9 C43 C42 123.7(18) . . ?
C43 C44 C45 121.3(19) . . ?
C43 C44 O10 116(2) . . ?
C45 C44 O10 122(2) . . ?
C44 C45 C46 121(2) . . ?
C45 C46 C41 117.7(19) . . ?
C45 C46 C47 117(2) . . ?
C41 C46 C47 124.9(19) . . ?
C46 C47 C48 120.3(15) . . ?
C53 C48 C49 120(2) . . ?
C53 C48 C47 126(2) . . ?
C49 C48 C47 114(2) . . ?
C50 C49 C48 123(2) . . ?
C49 C50 O11 130(2) . . ?
C49 C50 C51 117(2) . . ?
O11 C50 C51 113(2) . . ?
C52 C51 C50 118(2) . . ?
C52 C51 O12 125(2) . . ?
C50 C51 O12 117(2) . . ?
C51 C52 C53 126(2) . . ?
C48 C53 C52 117(2) . . ?
C48 C53 C54 124(2) . . ?
C52 C53 C54 119(2) . . ?
C53 C54 C34 115.2(16) . . ?
O8 C56 C57 105.4(18) . . ?
C58 C57 C56 116(2) . . ?
C58 C57 Ag3 73.4(16) . 180 ?
C56 C57 Ag3 105.6(15) . 180 ?
C57 C58 Ag3 71.5(16) . 180 ?
O10 C60 C61 106.8(19) . . ?
C62 C61 C60 122(2) . . ?
C62 C61 Ag2 74.0(15) . . ?
C60 C61 Ag2 108.3(13) . . ?
C61 C62 Ag2 76.1(15) . . ?
O12 C64 C65 108(3) . . ?
C66 C65 C64 113(4) . . ?
C66 C65 Ag3 73(2) . . ?
C64 C65 Ag3 106.8(18) . . ?
C65 C66 Ag3 74(2) . . ?
C73 C67 C68 113.6(17) 41 . ?
C73 C68 C69 121.2(19) . . ?
C73 C68 C67 122(2) . . ?
C69 C68 C67 117(2) . . ?
C70 C69 C68 123(2) . . ?
C69 C70 C71 120(2) . . ?
C69 C70 O13 128(2) . . ?
C71 C70 O13 112(2) . . ?
C70 C71 C72 118(2) . . ?
C70 C71 O14 119(2) . . ?
C72 C71 O14 123(2) . . ?
C71 C72 C73 122(2) . . ?
C68 C73 C72 116(2) . . ?
C68 C73 C67 129(2) . 90_455 ?
C72 C73 C67 115(2) . 90_455 ?
O14 C75 C76 111(2) . . ?
C77 C76 C75 110(4) . . ?
C77 C76 Ag2 72(2) . . ?
C75 C76 Ag2 103(2) . . ?
C76 C77 Ag2 78(2) . . ?
C84 C78 C79 121(3) 90_455 . ?
C84 C79 C80 119(4) . . ?
C84 C79 C78 128(4) . . ?
C80 C79 C78 113(4) . . ?
C79 C80 C81 127(4) . . ?
C80 C81 C82 116(4) . . ?
C80 C81 O16 130(4) . . ?
C82 C81 O16 114(3) . . ?
C83 C82 C81 115(4) . . ?
C83 C82 O15 131(4) . . ?
C81 C82 O15 114(3) . . ?
C84 C83 C82 120(4) . . ?
C79 C84 C83 123(4) . . ?
C79 C84 C78 125(4) . 41 ?
C83 C84 C78 112(3) . 41 ?
O16 C86 C87 105(3) . . ?
C88 C87 C86 126(3) . . ?
F9 F10A Sb2 76.1(18) . . ?

loop_
_geom_bond_atom_site_label_1
_geom_bond_atom_site_label_2
_geom_bond_distance
_geom_bond_site_symmetry_2
_geom_bond_publ_flag
Sb1 F3 1.827(19) . ?
Sb1 F1 1.846(19) . ?
Sb1 F6 1.870(15) . ?
Sb1 F2 1.878(17) . ?
Sb1 F5 1.904(19) . ?
Sb1 F4 1.91(2) . ?
Sb2 F10A 1.67(3) . ?
Sb2 F10B 1.72(4) . ?
Sb2 F11 1.83(3) . ?
Sb2 F12 1.84(3) . ?
Sb2 F7 1.87(3) . ?
Sb2 F9 1.93(3) . ?
Sb2 F8 1.98(3) . ?
Sb3 F15 1.76(2) . ?
Sb3 F14 1.79(2) . ?
Sb3 F18 1.82(2) . ?
Sb3 F13 1.83(2) . ?
Sb3 F16 1.84(2) . ?
Sb3 F17 1.89(2) . ?
Sb4 F19 1.83(5) 85 ?
Sb4 F19 1.83(5) 35_554 ?
Sb4 F19 1.83(5) . ?
Sb4 F19 1.83(5) 40_554 ?
Sb4 F19 1.83(5) 84_455 ?
Sb4 F19 1.83(5) 6_565 ?
Ag1 O17 2.339(15) . ?
Ag1 C24 2.420(19) 131 ?
Ag1 C25 2.45(2) 131 ?
Ag1 C2 2.571(17) . ?
Ag1 C19 2.635(19) . ?
Ag2 C77 2.41(3) . ?
Ag2 C62 2.46(2) . ?
Ag2 C61 2.49(2) . ?
Ag2 C76 2.49(3) . ?
Ag2 C29 2.53(3) . ?
Ag2 C28 2.58(3) . ?
Ag3 C57 2.41(2) 131 ?
Ag3 C58 2.43(3) 131 ?
Ag3 C66 2.45(4) . ?
Ag3 C65 2.45(3) . ?
Ag3 C32 2.53(3) . ?
Ag3 C33 2.55(3) . ?
F9 F10A 1.46(4) . ?
O1 C3 1.34(2) . ?
O1 C23 1.49(2) . ?
O2 C4 1.35(2) . ?
O2 C22 1.49(3) . ?
O3 C10 1.37(2) . ?
O3 C27 1.46(2) . ?
O4 C11 1.36(2) . ?
O4 C26 1.44(2) . ?
O5 C17 1.43(2) . ?
O5 C31 1.52(2) . ?
O6 C18 1.36(2) . ?
O6 C30 1.38(3) . ?
O7 C36 1.33(2) . ?
O7 C55 1.43(3) . ?
O8 C37 1.40(2) . ?
O8 C56 1.45(3) . ?
O9 C43 1.36(2) . ?
O9 C59 1.49(2) . ?
O10 C44 1.43(2) . ?
O10 C60 1.43(2) . ?
O11 C50 1.39(2) . ?
O11 C63 1.48(3) . ?
O12 C64 1.31(3) . ?
O12 C51 1.44(3) . ?
O13 C70 1.39(2) . ?
O13 C74 1.49(3) . ?
O14 C71 1.40(3) . ?
O14 C75 1.43(3) . ?
O15 C82 1.46(4) . ?
O15 C85 1.52(5) . ?
O16 C81 1.42(4) . ?
O16 C86 1.53(4) . ?
C1 C6 1.35(3) . ?
C1 C2 1.48(3) . ?
C1 C21 1.51(3) . ?
C2 C3 1.39(3) . ?
C3 C4 1.42(3) . ?
C4 C5 1.34(3) . ?
C5 C6 1.38(3) . ?
C6 C7 1.53(3) . ?
C7 C8 1.53(3) . ?
C8 C13 1.34(3) . ?
C8 C9 1.49(3) . ?
C9 C10 1.36(3) . ?
C10 C11 1.39(3) . ?
C11 C12 1.45(3) . ?
C12 C13 1.36(3) . ?
C13 C14 1.51(3) . ?
C14 C15 1.49(3) . ?
C15 C16 1.35(3) . ?
C15 C20 1.37(3) . ?
C16 C17 1.42(3) . ?
C17 C18 1.34(3) . ?
C18 C19 1.35(3) . ?
C19 C20 1.41(3) . ?
C20 C21 1.48(3) . ?
C23 C24 1.48(3) . ?
C24 C25 1.27(3) . ?
C24 Ag1 2.420(19) 180 ?
C25 Ag1 2.45(2) 180 ?
C27 C28 1.49(4) . ?
C28 C29 1.31(4) . ?
C31 C32 1.38(3) . ?
C32 C33 1.41(3) . ?
C34 C35 1.39(3) . ?
C34 C39 1.41(3) . ?
C34 C54 1.53(3) . ?
C35 C36 1.36(3) . ?
C36 C37 1.39(3) . ?
C37 C38 1.40(3) . ?
C38 C39 1.37(3) . ?
C39 C40 1.57(3) . ?
C40 C41 1.47(3) . ?
C41 C42 1.37(3) . ?
C41 C46 1.43(3) . ?
C42 C43 1.42(3) . ?
C43 C44 1.35(3) . ?
C44 C45 1.40(3) . ?
C45 C46 1.41(3) . ?
C46 C47 1.45(3) . ?
C47 C48 1.58(3) . ?
C48 C53 1.30(3) . ?
C48 C49 1.43(3) . ?
C49 C50 1.27(3) . ?
C50 C51 1.41(3) . ?
C51 C52 1.32(3) . ?
C52 C53 1.33(3) . ?
C53 C54 1.53(3) . ?
C56 C57 1.56(3) . ?
C57 C58 1.46(3) . ?
C57 Ag3 2.41(2) 180 ?
C58 Ag3 2.43(3) 180 ?
C60 C61 1.52(3) . ?
C61 C62 1.28(3) . ?
C64 C65 1.54(4) . ?
C65 C66 1.40(5) . ?
C67 C73 1.49(3) 41 ?
C67 C68 1.57(3) . ?
C68 C73 1.34(3) . ?
C68 C69 1.38(3) . ?
C69 C70 1.33(3) . ?
C70 C71 1.37(3) . ?
C71 C72 1.38(3) . ?
C72 C73 1.44(3) . ?
C73 C67 1.49(3) 90_455 ?
C75 C76 1.52(5) . ?
C76 C77 1.27(5) . ?
C78 C84 1.44(4) 90_455 ?
C78 C79 1.49(4) . ?
C79 C84 1.22(4) . ?
C79 C80 1.24(4) . ?
C80 C81 1.31(4) . ?
C81 C82 1.39(4) . ?
C82 C83 1.36(4) . ?
C83 C84 1.32(4) . ?
C84 C78 1.44(4) 41 ?
C86 C87 1.571(19) . ?
C87 C88 1.51(3) . ?
